data_4074586
loop_
_publ_author_name
'Grotjahn, Douglas B.'
'Gong, Yi'
'DiPasquale, Antonio G.'
'Zakharov, Lev N.'
'Rheingold, Arnold L.'

_publ_section_title
;
 Bifunctional Imidazolylphosphine Ligands as Hydrogen Bond Donors Promote
 N&#x2212;H and O&#x2212;H Activation on Platinum
;
_journal_issue 24
_journal_name_full Organometallics
_journal_page_first 5693
_journal_paper_doi 10.1021/om060880b
_journal_volume 25
_journal_year 2006
_chemical_formula_sum 'C22 H44 N4 O P2 Pt'
_chemical_formula_weight 637.64
_chemical_name_systematic
;
 ?
;
_space_group_IT_number 4
_symmetry_cell_setting monoclinic
_symmetry_space_group_name_Hall 'P 2yb'
_symmetry_space_group_name_H-M 'P 1 21 1'
_atom_sites_solution_hydrogens geom
_atom_sites_solution_primary direct
_atom_sites_solution_secondary difmap
_audit_creation_method SHELXL-97
_cell_angle_alpha 90.00
_cell_angle_beta 110.883(2)
_cell_angle_gamma 90.00
_cell_formula_units_Z 4
_cell_length_a 15.938(2)
_cell_length_b 11.0650(15)
_cell_length_c 16.233(2)
_cell_measurement_reflns_used 8399
_cell_measurement_temperature 100(2)
_cell_measurement_theta_max 28.29
_cell_measurement_theta_min 2.28
_cell_volume 2674.7(6)
_computing_cell_refinement 'Bruker SMART'
_computing_data_collection 'Bruker SMART'
_computing_data_reduction 'Bruker SAINT'
_computing_molecular_graphics ORTEP-32
_computing_publication_material WinGX
_computing_structure_refinement 'SHELXL-97 (Sheldrick, 1997)'
_computing_structure_solution SIR-2004
_diffrn_ambient_temperature 100(2)
_diffrn_measured_fraction_theta_full 0.999
_diffrn_measured_fraction_theta_max 0.937
_diffrn_measurement_device_type 'CCD area detector'
_diffrn_measurement_method 'phi and omega scans'
_diffrn_radiation_monochromator graphite
_diffrn_radiation_source 'fine-focus sealed tube'
_diffrn_radiation_type MoK\a
_diffrn_radiation_wavelength 0.71073
_diffrn_reflns_av_R_equivalents 0.0251
_diffrn_reflns_av_sigmaI/netI 0.0577
_diffrn_reflns_limit_h_max 20
_diffrn_reflns_limit_h_min -20
_diffrn_reflns_limit_k_max 14
_diffrn_reflns_limit_k_min -14
_diffrn_reflns_limit_l_max 21
_diffrn_reflns_limit_l_min -21
_diffrn_reflns_number 23099
_diffrn_reflns_theta_full 25.00
_diffrn_reflns_theta_max 28.28
_diffrn_reflns_theta_min 2.23
_exptl_absorpt_coefficient_mu 5.386
_exptl_absorpt_correction_T_max 0.7745
_exptl_absorpt_correction_T_min 0.6150
_exptl_absorpt_correction_type multi-scan
_exptl_absorpt_process_details SADABS
_exptl_crystal_colour colorless
_exptl_crystal_density_diffrn 1.583
_exptl_crystal_density_method 'not measured'
_exptl_crystal_description block
_exptl_crystal_F_000 1280
_exptl_crystal_size_max 0.10
_exptl_crystal_size_mid 0.10
_exptl_crystal_size_min 0.05
_refine_diff_density_max 1.312
_refine_diff_density_min -0.550
_refine_diff_density_rms 0.103
_refine_ls_abs_structure_details 'Flack H D (1983), Acta Cryst. A39, 876-881'
_refine_ls_abs_structure_Flack 0.012(4)
_refine_ls_extinction_method none
_refine_ls_goodness_of_fit_ref 0.836
_refine_ls_hydrogen_treatment mixed
_refine_ls_matrix_type full
_refine_ls_number_parameters 576
_refine_ls_number_reflns 11778
_refine_ls_number_restraints 1
_refine_ls_restrained_S_all 0.836
_refine_ls_R_factor_all 0.0273
_refine_ls_R_factor_gt 0.0245
_refine_ls_shift/su_max 0.034
_refine_ls_shift/su_mean 0.001
_refine_ls_structure_factor_coef Fsqd
_refine_ls_weighting_details 'calc w=1/[\s^2^(Fo^2^)+(0.0000P)^2^+0.0000P] where P=(Fo^2^+2Fc^2^)/3'
_refine_ls_weighting_scheme calc
_refine_ls_wR_factor_gt 0.0531
_refine_ls_wR_factor_ref 0.0547
_reflns_number_gt 11021
_reflns_number_total 11778
_reflns_threshold_expression >2sigma(I)
_cod_data_source_file om060880bsi20060925_061336.cif
_cod_data_source_block grot204
_cod_depositor_comments
;
The following automatic conversions were performed:

'_symmetry_cell_setting' value 'Monoclinic' changed to 'monoclinic'
according to /home/saulius/struct/CIF-dictionaries/cif_core.dic
dictionary named 'cif_core.dic' version 2.4.1 from 2010-06-29.

Automatic conversion script
Id: cif_fix_values 1715 2011-07-08 13:25:40Z adriana 
;
_cod_original_sg_symbol_H-M P2(1)
_cod_database_code 4074586

loop_
_symmetry_equiv_pos_as_xyz
'x, y, z'
'-x, y+1/2, -z'

loop_
_atom_site_label
_atom_site_type_symbol
_atom_site_fract_x
_atom_site_fract_y
_atom_site_fract_z
_atom_site_U_iso_or_equiv
_atom_site_adp_type
_atom_site_occupancy
_atom_site_symmetry_multiplicity
_atom_site_calc_flag
_atom_site_refinement_flags
C1 C 0.9458(3) 0.4077(4) 1.0147(3) 0.0169(9) Uani 1 1 d .
C2 C 1.0725(3) 0.3498(4) 1.1067(3) 0.0262(11) Uani 1 1 d .
H2 H 1.1258 0.3045 1.1342 0.031 Uiso 1 1 calc R
C3 C 1.0496(3) 0.4508(4) 1.1412(3) 0.0225(10) Uani 1 1 d .
H3 H 1.0833 0.4886 1.1955 0.027 Uiso 1 1 calc R
C4 C 0.8727(3) 0.4275(5) 0.8241(3) 0.0268(11) Uani 1 1 d .
C5 C 0.7943(4) 0.4764(5) 0.7457(3) 0.0451(16) Uani 1 1 d .
H5A H 0.8127 0.4839 0.6944 0.068 Uiso 1 1 calc R
H5B H 0.7767 0.5560 0.7606 0.068 Uiso 1 1 calc R
H5C H 0.7433 0.4208 0.7319 0.068 Uiso 1 1 calc R
C6 C 0.9013(4) 0.3034(5) 0.8010(3) 0.0375(13) Uani 1 1 d .
H6A H 0.9264 0.3127 0.7543 0.056 Uiso 1 1 calc R
H6B H 0.8490 0.2498 0.7804 0.056 Uiso 1 1 calc R
H6C H 0.9468 0.2684 0.8534 0.056 Uiso 1 1 calc R
C7 C 0.9521(3) 0.5150(5) 0.8449(4) 0.0369(13) Uani 1 1 d .
H7A H 1.0036 0.4824 0.8933 0.055 Uiso 1 1 calc R
H7B H 0.9352 0.5935 0.8622 0.055 Uiso 1 1 calc R
H7C H 0.9683 0.5251 0.7924 0.055 Uiso 1 1 calc R
C8 C 0.7754(3) 0.2903(4) 0.9359(3) 0.0267(11) Uani 1 1 d .
C9 C 0.7521(3) 0.3134(4) 1.0188(4) 0.0324(12) Uani 1 1 d .
H9A H 0.7177 0.3887 1.0115 0.049 Uiso 1 1 calc R
H9B H 0.8076 0.3202 1.0703 0.049 Uiso 1 1 calc R
H9C H 0.7161 0.2461 1.0274 0.049 Uiso 1 1 calc R
C10 C 0.6880(3) 0.2785(5) 0.8550(4) 0.0405(16) Uani 1 1 d .
H10A H 0.7026 0.2559 0.8033 0.061 Uiso 1 1 calc R
H10B H 0.6561 0.3560 0.8440 0.061 Uiso 1 1 calc R
H10C H 0.6498 0.2161 0.8663 0.061 Uiso 1 1 calc R
C11 C 0.8268(3) 0.1705(4) 0.9493(4) 0.0371(14) Uani 1 1 d .
H11A H 0.7925 0.1073 0.9655 0.056 Uiso 1 1 calc R
H11B H 0.8855 0.1798 0.9965 0.056 Uiso 1 1 calc R
H11C H 0.8355 0.1479 0.8945 0.056 Uiso 1 1 calc R
C12 C 0.7001(3) 0.8626(4) 1.0144(3) 0.0144(8) Uani 1 1 d .
C13 C 0.7957(3) 0.9414(4) 1.1340(3) 0.0251(10) Uani 1 1 d .
H13 H 0.8480 0.9572 1.1839 0.030 Uiso 1 1 calc R
C14 C 0.7168(3) 1.0048(4) 1.1087(3) 0.0232(10) Uani 1 1 d .
H14 H 0.7059 1.0736 1.1384 0.028 Uiso 1 1 calc R
C15 C 0.6087(3) 0.8307(4) 0.8245(3) 0.0166(9) Uani 1 1 d .
C16 C 0.5513(3) 0.7456(4) 0.7516(3) 0.0198(9) Uani 1 1 d .
H16A H 0.4961 0.7250 0.7622 0.030 Uiso 1 1 calc R
H16B H 0.5852 0.6716 0.7519 0.030 Uiso 1 1 calc R
H16C H 0.5358 0.7857 0.6943 0.030 Uiso 1 1 calc R
C17 C 0.6891(3) 0.8717(4) 0.8016(3) 0.0244(11) Uani 1 1 d .
H17A H 0.6683 0.9224 0.7486 0.037 Uiso 1 1 calc R
H17B H 0.7205 0.8008 0.7906 0.037 Uiso 1 1 calc R
H17C H 0.7302 0.9184 0.8508 0.037 Uiso 1 1 calc R
C18 C 0.5525(3) 0.9415(4) 0.8285(3) 0.0252(10) Uani 1 1 d .
H18A H 0.5879 0.9944 0.8769 0.038 Uiso 1 1 calc R
H18B H 0.4983 0.9153 0.8387 0.038 Uiso 1 1 calc R
H18C H 0.5355 0.9858 0.7727 0.038 Uiso 1 1 calc R
C19 C 0.5688(3) 0.6729(4) 0.9673(3) 0.0155(9) Uani 1 1 d .
C20 C 0.6182(3) 0.6365(5) 1.0645(3) 0.0271(13) Uani 1 1 d .
H20A H 0.6392 0.7093 1.1003 0.041 Uiso 1 1 calc R
H20B H 0.6698 0.5852 1.0689 0.041 Uiso 1 1 calc R
H20C H 0.5770 0.5918 1.0860 0.041 Uiso 1 1 calc R
C21 C 0.5313(3) 0.5576(4) 0.9147(3) 0.0219(10) Uani 1 1 d .
H21A H 0.4871 0.5209 0.9362 0.033 Uiso 1 1 calc R
H21B H 0.5804 0.5004 0.9220 0.033 Uiso 1 1 calc R
H21C H 0.5024 0.5778 0.8521 0.033 Uiso 1 1 calc R
C22 C 0.4896(3) 0.7554(4) 0.9614(3) 0.0245(10) Uani 1 1 d .
H22A H 0.4529 0.7168 0.9911 0.037 Uiso 1 1 calc R
H22B H 0.4530 0.7694 0.8993 0.037 Uiso 1 1 calc R
H22C H 0.5124 0.8328 0.9900 0.037 Uiso 1 1 calc R
C23 C 1.3072(3) 1.4094(4) 0.4829(3) 0.0139(8) Uani 1 1 d .
C24 C 1.2957(3) 1.5690(4) 0.4054(3) 0.0194(9) Uani 1 1 d .
H24 H 1.3104 1.6402 0.3807 0.023 Uiso 1 1 calc R
C25 C 1.2120(3) 1.5225(4) 0.3824(3) 0.0203(9) Uani 1 1 d .
H25 H 1.1587 1.5543 0.3401 0.024 Uiso 1 1 calc R
C26 C 1.4238(3) 1.2000(4) 0.5226(3) 0.0149(8) Uani 1 1 d .
C27 C 1.4713(3) 1.1016(4) 0.5889(3) 0.0239(10) Uani 1 1 d .
H27A H 1.4266 1.0526 0.6024 0.036 Uiso 1 1 calc R
H27B H 1.5119 1.1392 0.6432 0.036 Uiso 1 1 calc R
H27C H 1.5060 1.0499 0.5637 0.036 Uiso 1 1 calc R
C28 C 1.4944(3) 1.2762(4) 0.5024(3) 0.0177(9) Uani 1 1 d .
H28A H 1.5253 1.2260 0.4723 0.027 Uiso 1 1 calc R
H28B H 1.5381 1.3072 0.5576 0.027 Uiso 1 1 calc R
H28C H 1.4649 1.3441 0.4643 0.027 Uiso 1 1 calc R
C29 C 1.3639(3) 1.1428(5) 0.4358(3) 0.0215(11) Uani 1 1 d .
H29A H 1.3360 1.2066 0.3928 0.032 Uiso 1 1 calc R
H29B H 1.3171 1.0944 0.4460 0.032 Uiso 1 1 calc R
H29C H 1.4004 1.0908 0.4129 0.032 Uiso 1 1 calc R
C30 C 1.4010(3) 1.3686(4) 0.6693(3) 0.0139(8) Uani 1 1 d .
C31 C 1.3358(3) 1.4675(5) 0.6739(3) 0.0263(12) Uani 1 1 d .
H31A H 1.2777 1.4312 0.6674 0.039 Uiso 1 1 calc R
H31B H 1.3278 1.5259 0.6262 0.039 Uiso 1 1 calc R
H31C H 1.3601 1.5089 0.7309 0.039 Uiso 1 1 calc R
C32 C 1.4162(3) 1.2814(4) 0.7467(3) 0.0266(11) Uani 1 1 d .
H32A H 1.4573 1.2169 0.7439 0.040 Uiso 1 1 calc R
H32B H 1.3587 1.2461 0.7433 0.040 Uiso 1 1 calc R
H32C H 1.4424 1.3256 0.8024 0.040 Uiso 1 1 calc R
C33 C 1.4898(3) 1.4264(4) 0.6751(3) 0.0180(9) Uani 1 1 d .
H33A H 1.5116 1.4782 0.7274 0.027 Uiso 1 1 calc R
H33B H 1.4808 1.4752 0.6222 0.027 Uiso 1 1 calc R
H33C H 1.5341 1.3630 0.6793 0.027 Uiso 1 1 calc R
C34 C 1.0493(3) 0.9764(4) 0.4807(3) 0.0147(8) Uani 1 1 d .
C35 C 0.9560(3) 1.0245(4) 0.3491(3) 0.0162(9) Uani 1 1 d .
H35 H 0.9281 1.0645 0.2943 0.019 Uiso 1 1 calc R
C36 C 0.9259(3) 0.9229(4) 0.3782(3) 0.0186(9) Uani 1 1 d .
H36 H 0.8726 0.8801 0.3460 0.022 Uiso 1 1 calc R
C37 C 1.2130(3) 0.8490(4) 0.5807(3) 0.0185(9) Uani 1 1 d .
C38 C 1.2489(3) 0.8593(4) 0.5051(3) 0.0327(12) Uani 1 1 d .
H38A H 1.2898 0.9285 0.5156 0.049 Uiso 1 1 calc R
H38B H 1.1986 0.8708 0.4493 0.049 Uiso 1 1 calc R
H38C H 1.2813 0.7852 0.5019 0.049 Uiso 1 1 calc R
C39 C 1.1556(3) 0.7332(4) 0.5652(3) 0.0235(10) Uani 1 1 d .
H39A H 1.1900 0.6650 0.5552 0.035 Uiso 1 1 calc R
H39B H 1.1007 0.7441 0.5136 0.035 Uiso 1 1 calc R
H39C H 1.1397 0.7170 0.6172 0.035 Uiso 1 1 calc R
C40 C 1.2927(3) 0.8360(4) 0.6674(3) 0.0279(12) Uani 1 1 d .
H40A H 1.2706 0.8192 0.7154 0.042 Uiso 1 1 calc R
H40B H 1.3275 0.9112 0.6799 0.042 Uiso 1 1 calc R
H40C H 1.3311 0.7692 0.6625 0.042 Uiso 1 1 calc R
C41 C 1.1079(3) 1.0047(4) 0.6724(3) 0.0164(9) Uani 1 1 d .
C42 C 1.0291(3) 1.0937(4) 0.6433(3) 0.0228(10) Uani 1 1 d .
H42A H 0.9788 1.0577 0.5954 0.034 Uiso 1 1 calc R
H42B H 1.0478 1.1686 0.6225 0.034 Uiso 1 1 calc R
H42C H 1.0103 1.1116 0.6932 0.034 Uiso 1 1 calc R
C43 C 1.0752(3) 0.8860(4) 0.6988(3) 0.0222(10) Uani 1 1 d .
H43A H 1.0463 0.9025 0.7418 0.033 Uiso 1 1 calc R
H43B H 1.1264 0.8318 0.7251 0.033 Uiso 1 1 calc R
H43C H 1.0318 0.8477 0.6465 0.033 Uiso 1 1 calc R
C44 C 1.1836(3) 1.0575(4) 0.7531(3) 0.0241(10) Uani 1 1 d .
H44A H 1.1625 1.0646 0.8027 0.036 Uiso 1 1 calc R
H44B H 1.2005 1.1376 0.7384 0.036 Uiso 1 1 calc R
H44C H 1.2359 1.0038 0.7696 0.036 Uiso 1 1 calc R
N1 N 1.0079(2) 0.3218(4) 1.0265(3) 0.0259(9) Uani 1 1 d .
N2 N 0.9694(2) 0.4870(4) 1.0830(2) 0.0189(8) Uani 1 1 d .
N3 N 0.7848(2) 0.8518(3) 1.0741(2) 0.0174(8) Uani 1 1 d .
N4 N 0.6563(2) 0.9544(3) 1.0345(2) 0.0202(8) Uani 1 1 d .
H4 H 0.6006 0.9774 1.0061 0.024 Uiso 1 1 calc R
N5 N 1.3570(2) 1.4990(3) 0.4695(2) 0.0177(8) Uani 1 1 d .
N6 N 1.2195(2) 1.4210(3) 0.4320(2) 0.0170(8) Uani 1 1 d .
N7 N 1.0339(2) 1.0566(3) 0.4143(2) 0.0140(7) Uani 1 1 d .
N8 N 0.9837(2) 0.8921(3) 0.4603(2) 0.0161(7) Uani 1 1 d .
O1 O 0.87635(19) 0.6806(3) 1.0405(2) 0.0207(7) Uani 1 1 d .
H1B H 0.8573 0.7325 1.0673 0.031 Uiso 1 1 calc R
O2 O 1.12331(18) 1.2508(3) 0.46408(18) 0.0160(6) Uani 1 1 d .
H2B H 1.0940 1.2924 0.4878 0.024 Uiso 1 1 calc R
P1 P 0.83993(7) 0.42776(10) 0.92422(7) 0.0164(2) Uani 1 1 d .
P2 P 0.65705(7) 0.74603(9) 0.93183(7) 0.0121(2) Uani 1 1 d .
P3 P 1.34406(6) 1.28688(9) 0.56191(7) 0.0113(2) Uani 1 1 d .
P4 P 1.14918(7) 0.99260(10) 0.57828(7) 0.0125(2) Uani 1 1 d .
Pt1 Pt 0.764736(9) 0.603033(11) 0.935383(11) 0.01283(5) Uani 1 1 d .
Pt2 Pt 1.230650(9) 1.158930(11) 0.564440(10) 0.01115(5) Uani 1 1 d .
H1X H 0.7087 0.5641 0.8827 0.013 Uiso 1 1 d .
H2X H 1.2845 1.1129 0.6149 0.013 Uiso 1 1 d .
H2A H 0.946(3) 0.556(4) 1.079(3) 0.013 Uiso 1 1 d .
H6 H 1.183(3) 1.371(4) 0.428(3) 0.013 Uiso 1 1 d .
H7 H 1.065(3) 1.118(4) 0.422(3) 0.013 Uiso 1 1 d .

loop_
_atom_site_aniso_label
_atom_site_aniso_U_11
_atom_site_aniso_U_22
_atom_site_aniso_U_33
_atom_site_aniso_U_23
_atom_site_aniso_U_13
_atom_site_aniso_U_12
C1 0.0138(19) 0.016(2) 0.020(2) -0.0007(18) 0.0050(18) -0.0026(16)
C2 0.014(2) 0.024(2) 0.035(3) 0.006(2) 0.002(2) 0.0039(18)
C3 0.014(2) 0.029(3) 0.020(2) 0.002(2) 0.0006(18) -0.0011(18)
C4 0.030(3) 0.034(3) 0.016(2) -0.002(2) 0.007(2) 0.014(2)
C5 0.058(4) 0.061(4) 0.014(3) 0.002(3) 0.009(2) 0.041(3)
C6 0.042(3) 0.036(3) 0.032(3) -0.011(2) 0.010(3) 0.018(2)
C7 0.047(3) 0.037(3) 0.040(3) 0.009(3) 0.031(3) 0.009(3)
C8 0.015(2) 0.016(2) 0.041(3) -0.002(2) 0.000(2) 0.0046(17)
C9 0.028(3) 0.020(3) 0.052(4) 0.014(2) 0.017(3) 0.006(2)
C10 0.020(3) 0.024(3) 0.057(4) -0.012(3) -0.010(3) -0.001(2)
C11 0.024(2) 0.013(2) 0.067(4) 0.000(2) 0.006(3) 0.003(2)
C12 0.017(2) 0.013(2) 0.016(2) -0.0018(17) 0.0085(17) -0.0011(16)
C13 0.022(2) 0.028(3) 0.018(2) -0.008(2) -0.0008(19) -0.002(2)
C14 0.029(2) 0.021(2) 0.020(2) -0.0076(19) 0.009(2) -0.003(2)
C15 0.016(2) 0.015(2) 0.017(2) 0.0074(18) 0.0042(17) 0.0041(17)
C16 0.022(2) 0.020(2) 0.015(2) 0.0003(18) 0.0028(18) 0.0018(18)
C17 0.021(2) 0.026(3) 0.026(3) 0.012(2) 0.008(2) -0.005(2)
C18 0.031(3) 0.019(2) 0.021(2) 0.0027(19) 0.003(2) 0.008(2)
C19 0.016(2) 0.014(2) 0.019(2) 0.0007(18) 0.0092(18) 0.0021(17)
C20 0.029(3) 0.036(3) 0.018(3) -0.001(2) 0.010(2) -0.009(2)
C21 0.022(2) 0.019(2) 0.028(3) 0.000(2) 0.013(2) -0.0028(19)
C22 0.019(2) 0.024(2) 0.037(3) -0.002(2) 0.017(2) 0.0025(19)
C23 0.015(2) 0.012(2) 0.016(2) -0.0002(17) 0.0067(17) 0.0035(16)
C24 0.026(2) 0.014(2) 0.021(2) 0.0025(18) 0.0115(19) -0.0009(18)
C25 0.025(2) 0.014(2) 0.022(2) 0.0058(18) 0.0076(19) 0.0022(18)
C26 0.0135(19) 0.016(2) 0.015(2) -0.0036(17) 0.0050(17) -0.0010(16)
C27 0.022(2) 0.025(2) 0.030(3) 0.006(2) 0.016(2) 0.006(2)
C28 0.017(2) 0.015(2) 0.024(2) -0.0014(19) 0.0110(18) 0.0000(17)
C29 0.031(2) 0.019(3) 0.019(3) -0.008(2) 0.015(2) -0.004(2)
C30 0.018(2) 0.014(2) 0.010(2) -0.0045(16) 0.0053(17) -0.0051(17)
C31 0.026(3) 0.029(3) 0.026(3) -0.012(2) 0.010(2) 0.001(2)
C32 0.036(3) 0.026(3) 0.015(2) -0.004(2) 0.006(2) -0.013(2)
C33 0.020(2) 0.017(2) 0.015(2) -0.0058(18) 0.0032(18) -0.0066(18)
C34 0.0145(19) 0.013(2) 0.017(2) -0.0025(17) 0.0055(17) -0.0025(16)
C35 0.015(2) 0.022(2) 0.010(2) -0.0004(17) 0.0013(16) 0.0025(17)
C36 0.015(2) 0.016(2) 0.020(2) -0.0059(18) 0.0009(18) -0.0008(17)
C37 0.016(2) 0.011(2) 0.027(2) 0.0013(18) 0.0053(19) 0.0046(17)
C38 0.038(3) 0.019(2) 0.050(3) -0.006(2) 0.027(3) 0.002(2)
C39 0.019(2) 0.012(2) 0.037(3) -0.0017(19) 0.008(2) -0.0045(17)
C40 0.018(2) 0.020(2) 0.034(3) 0.002(2) -0.005(2) -0.002(2)
C41 0.018(2) 0.015(2) 0.015(2) -0.0029(17) 0.0055(17) -0.0070(17)
C42 0.022(2) 0.023(2) 0.026(3) -0.005(2) 0.012(2) -0.001(2)
C43 0.023(2) 0.023(2) 0.020(2) 0.002(2) 0.0082(19) -0.009(2)
C44 0.027(2) 0.031(3) 0.011(2) -0.005(2) 0.0026(18) -0.007(2)
N1 0.0148(18) 0.023(2) 0.036(2) 0.0018(18) 0.0035(18) 0.0054(16)
N2 0.0148(18) 0.021(2) 0.0167(19) 0.0001(17) 0.0008(15) 0.0007(15)
N3 0.0165(18) 0.0192(19) 0.0133(18) -0.0055(15) 0.0015(15) -0.0017(15)
N4 0.0186(19) 0.0155(19) 0.025(2) -0.0065(16) 0.0058(16) -0.0004(15)
N5 0.0178(18) 0.0143(17) 0.022(2) 0.0043(15) 0.0077(15) 0.0015(15)
N6 0.0148(18) 0.0146(19) 0.020(2) 0.0038(16) 0.0040(16) -0.0025(15)
N7 0.0125(17) 0.0132(17) 0.0138(18) -0.0031(15) 0.0016(14) -0.0046(14)
N8 0.0100(16) 0.0136(17) 0.022(2) -0.0013(15) 0.0018(15) -0.0023(14)
O1 0.0150(14) 0.0194(17) 0.0227(17) -0.0080(13) 0.0008(13) 0.0034(12)
O2 0.0125(14) 0.0160(16) 0.0194(16) 0.0023(12) 0.0057(12) 0.0003(12)
P1 0.0133(5) 0.0152(5) 0.0182(6) -0.0022(5) 0.0025(4) 0.0030(4)
P2 0.0113(5) 0.0116(5) 0.0123(5) -0.0011(4) 0.0031(4) 0.0001(4)
P3 0.0096(5) 0.0114(5) 0.0125(5) -0.0006(4) 0.0034(4) -0.0016(4)
P4 0.0100(5) 0.0127(5) 0.0137(5) -0.0003(4) 0.0030(4) -0.0023(4)
Pt1 0.01025(9) 0.01358(11) 0.01380(12) -0.00143(8) 0.00325(8) 0.00061(7)
Pt2 0.00933(9) 0.01054(10) 0.01316(12) -0.00028(8) 0.00349(8) -0.00117(7)

loop_
_atom_type_symbol
_atom_type_description
_atom_type_scat_dispersion_real
_atom_type_scat_dispersion_imag
_atom_type_scat_source
C C 0.0033 0.0016 'International Tables Vol C Tables 4.2.6.8 and 6.1.1.4'
H H 0.0000 0.0000 'International Tables Vol C Tables 4.2.6.8 and 6.1.1.4'
N N 0.0061 0.0033 'International Tables Vol C Tables 4.2.6.8 and 6.1.1.4'
O O 0.0106 0.0060 'International Tables Vol C Tables 4.2.6.8 and 6.1.1.4'
P P 0.1023 0.0942 'International Tables Vol C Tables 4.2.6.8 and 6.1.1.4'
Pt Pt -1.7033 8.3905 'International Tables Vol C Tables 4.2.6.8 and 6.1.1.4'

loop_
_geom_angle_atom_site_label_1
_geom_angle_atom_site_label_2
_geom_angle_atom_site_label_3
_geom_angle
N1 C1 N2 111.6(4)
N1 C1 P1 129.1(3)
N2 C1 P1 119.3(3)
C3 C2 N1 110.8(4)
C3 C2 H2 124.6
N1 C2 H2 124.6
N2 C3 C2 106.4(4)
N2 C3 H3 126.8
C2 C3 H3 126.8
C5 C4 C6 109.8(4)
C5 C4 C7 109.0(5)
C6 C4 C7 109.0(4)
C5 C4 P1 108.8(3)
C6 C4 P1 114.3(4)
C7 C4 P1 105.7(3)
C4 C5 H5A 109.5
C4 C5 H5B 109.5
H5A C5 H5B 109.5
C4 C5 H5C 109.5
H5A C5 H5C 109.5
H5B C5 H5C 109.5
C4 C6 H6A 109.5
C4 C6 H6B 109.5
H6A C6 H6B 109.5
C4 C6 H6C 109.5
H6A C6 H6C 109.5
H6B C6 H6C 109.5
C4 C7 H7A 109.5
C4 C7 H7B 109.5
H7A C7 H7B 109.5
C4 C7 H7C 109.5
H7A C7 H7C 109.5
H7B C7 H7C 109.5
C11 C8 C9 107.7(4)
C11 C8 C10 108.8(4)
C9 C8 C10 109.4(4)
C11 C8 P1 115.4(3)
C9 C8 P1 105.3(3)
C10 C8 P1 110.0(4)
C8 C9 H9A 109.5
C8 C9 H9B 109.5
H9A C9 H9B 109.5
C8 C9 H9C 109.5
H9A C9 H9C 109.5
H9B C9 H9C 109.5
C8 C10 H10A 109.5
C8 C10 H10B 109.5
H10A C10 H10B 109.5
C8 C10 H10C 109.5
H10A C10 H10C 109.5
H10B C10 H10C 109.5
C8 C11 H11A 109.5
C8 C11 H11B 109.5
H11A C11 H11B 109.5
C8 C11 H11C 109.5
H11A C11 H11C 109.5
H11B C11 H11C 109.5
N4 C12 N3 111.4(4)
N4 C12 P2 129.0(3)
N3 C12 P2 118.9(3)
N3 C13 C14 106.9(4)
N3 C13 H13 126.5
C14 C13 H13 126.5
C13 C14 N4 109.9(4)
C13 C14 H14 125.1
N4 C14 H14 125.1
C17 C15 C16 108.5(4)
C17 C15 C18 109.1(4)
C16 C15 C18 109.1(3)
C17 C15 P2 105.7(3)
C16 C15 P2 110.0(3)
C18 C15 P2 114.3(3)
C15 C16 H16A 109.5
C15 C16 H16B 109.5
H16A C16 H16B 109.5
C15 C16 H16C 109.5
H16A C16 H16C 109.5
H16B C16 H16C 109.5
C15 C17 H17A 109.5
C15 C17 H17B 109.5
H17A C17 H17B 109.5
C15 C17 H17C 109.5
H17A C17 H17C 109.5
H17B C17 H17C 109.5
C15 C18 H18A 109.5
C15 C18 H18B 109.5
H18A C18 H18B 109.5
C15 C18 H18C 109.5
H18A C18 H18C 109.5
H18B C18 H18C 109.5
C21 C19 C22 108.2(3)
C21 C19 C20 107.9(4)
C22 C19 C20 109.1(4)
C21 C19 P2 111.9(3)
C22 C19 P2 114.4(3)
C20 C19 P2 105.1(3)
C19 C20 H20A 109.5
C19 C20 H20B 109.5
H20A C20 H20B 109.5
C19 C20 H20C 109.5
H20A C20 H20C 109.5
H20B C20 H20C 109.5
C19 C21 H21A 109.5
C19 C21 H21B 109.5
H21A C21 H21B 109.5
C19 C21 H21C 109.5
H21A C21 H21C 109.5
H21B C21 H21C 109.5
C19 C22 H22A 109.5
C19 C22 H22B 109.5
H22A C22 H22B 109.5
C19 C22 H22C 109.5
H22A C22 H22C 109.5
H22B C22 H22C 109.5
N5 C23 N6 112.0(4)
N5 C23 P3 127.5(3)
N6 C23 P3 120.4(3)
C25 C24 N5 110.9(4)
C25 C24 H24 124.5
N5 C24 H24 124.5
C24 C25 N6 106.3(4)
C24 C25 H25 126.8
N6 C25 H25 126.8
C27 C26 C28 109.0(3)
C27 C26 C29 110.1(4)
C28 C26 C29 107.1(3)
C27 C26 P3 110.6(3)
C28 C26 P3 115.4(3)
C29 C26 P3 104.4(3)
C26 C27 H27A 109.5
C26 C27 H27B 109.5
H27A C27 H27B 109.5
C26 C27 H27C 109.5
H27A C27 H27C 109.5
H27B C27 H27C 109.5
C26 C28 H28A 109.5
C26 C28 H28B 109.5
H28A C28 H28B 109.5
C26 C28 H28C 109.5
H28A C28 H28C 109.5
H28B C28 H28C 109.5
C26 C29 H29A 109.5
C26 C29 H29B 109.5
H29A C29 H29B 109.5
C26 C29 H29C 109.5
H29A C29 H29C 109.5
H29B C29 H29C 109.5
C33 C30 C31 109.2(4)
C33 C30 C32 109.9(3)
C31 C30 C32 108.8(4)
C33 C30 P3 112.9(3)
C31 C30 P3 106.1(3)
C32 C30 P3 109.8(3)
C30 C31 H31A 109.5
C30 C31 H31B 109.5
H31A C31 H31B 109.5
C30 C31 H31C 109.5
H31A C31 H31C 109.5
H31B C31 H31C 109.5
C30 C32 H32A 109.5
C30 C32 H32B 109.5
H32A C32 H32B 109.5
C30 C32 H32C 109.5
H32A C32 H32C 109.5
H32B C32 H32C 109.5
C30 C33 H33A 109.5
C30 C33 H33B 109.5
H33A C33 H33B 109.5
C30 C33 H33C 109.5
H33A C33 H33C 109.5
H33B C33 H33C 109.5
N7 C34 N8 110.8(4)
N7 C34 P4 119.1(3)
N8 C34 P4 130.1(3)
N7 C35 C36 106.3(4)
N7 C35 H35 126.9
C36 C35 H35 126.9
N8 C36 C35 110.1(4)
N8 C36 H36 124.9
C35 C36 H36 124.9
C38 C37 C40 108.6(4)
C38 C37 C39 107.5(4)
C40 C37 C39 108.7(4)
C38 C37 P4 106.0(3)
C40 C37 P4 111.4(3)
C39 C37 P4 114.4(3)
C37 C38 H38A 109.5
C37 C38 H38B 109.5
H38A C38 H38B 109.5
C37 C38 H38C 109.5
H38A C38 H38C 109.5
H38B C38 H38C 109.5
C37 C39 H39A 109.5
C37 C39 H39B 109.5
H39A C39 H39B 109.5
C37 C39 H39C 109.5
H39A C39 H39C 109.5
H39B C39 H39C 109.5
C37 C40 H40A 109.5
C37 C40 H40B 109.5
H40A C40 H40B 109.5
C37 C40 H40C 109.5
H40A C40 H40C 109.5
H40B C40 H40C 109.5
C42 C41 C43 108.3(3)
C42 C41 C44 109.0(4)
C43 C41 C44 109.1(3)
C42 C41 P4 106.4(3)
C43 C41 P4 114.9(3)
C44 C41 P4 108.9(3)
C41 C42 H42A 109.5
C41 C42 H42B 109.5
H42A C42 H42B 109.5
C41 C42 H42C 109.5
H42A C42 H42C 109.5
H42B C42 H42C 109.5
C41 C43 H43A 109.5
C41 C43 H43B 109.5
H43A C43 H43B 109.5
C41 C43 H43C 109.5
H43A C43 H43C 109.5
H43B C43 H43C 109.5
C41 C44 H44A 109.5
C41 C44 H44B 109.5
H44A C44 H44B 109.5
C41 C44 H44C 109.5
H44A C44 H44C 109.5
H44B C44 H44C 109.5
C1 N1 C2 104.0(4)
C3 N2 C1 107.3(4)
C3 N2 H2A 128(3)
C1 N2 H2A 122(3)
C13 N3 C12 106.8(4)
C12 N4 C14 105.0(4)
C12 N4 H4 127.5
C14 N4 H4 127.5
C23 N5 C24 103.7(3)
C23 N6 C25 107.0(4)
C23 N6 H6 123(3)
C25 N6 H6 129(3)
C34 N7 C35 107.8(3)
C34 N7 H7 119(3)
C35 N7 H7 132(3)
C34 N8 C36 105.1(3)
Pt1 O1 H1B 109.5
Pt2 O2 H2B 109.5
C1 P1 C4 103.6(2)
C1 P1 C8 101.74(19)
C4 P1 C8 114.6(2)
C1 P1 Pt1 113.35(14)
C4 P1 Pt1 112.33(16)
C8 P1 Pt1 110.56(14)
C12 P2 C19 101.97(19)
C12 P2 C15 104.62(19)
C19 P2 C15 113.12(19)
C12 P2 Pt1 112.71(13)
C19 P2 Pt1 109.02(13)
C15 P2 Pt1 114.68(14)
C23 P3 C26 103.30(19)
C23 P3 C30 102.91(19)
C26 P3 C30 113.49(18)
C23 P3 Pt2 114.37(13)
C26 P3 Pt2 108.74(13)
C30 P3 Pt2 113.58(13)
C34 P4 C41 105.44(18)
C34 P4 C37 103.60(19)
C41 P4 C37 112.9(2)
C34 P4 Pt2 110.06(14)
C41 P4 Pt2 113.31(14)
C37 P4 Pt2 110.89(14)
O1 Pt1 P2 98.20(8)
O1 Pt1 P1 95.23(8)
P2 Pt1 P1 165.05(4)
O1 Pt1 H1X 179.95(10)
P2 Pt1 H1X 81.77(3)
P1 Pt1 H1X 84.79(3)
O2 Pt2 P3 96.49(8)
O2 Pt2 P4 97.32(8)
P3 Pt2 P4 164.12(4)
O2 Pt2 H2X 179.96(11)
P3 Pt2 H2X 83.49(3)
P4 Pt2 H2X 82.70(3)

loop_
_geom_bond_atom_site_label_1
_geom_bond_atom_site_label_2
_geom_bond_distance
C1 N1 1.335(5)
C1 N2 1.357(5)
C1 P1 1.814(4)
C2 C3 1.357(6)
C2 N1 1.376(6)
C2 H2 0.9500
C3 N2 1.351(5)
C3 H3 0.9500
C4 C5 1.530(6)
C4 C6 1.535(6)
C4 C7 1.532(7)
C4 P1 1.876(5)
C5 H5A 0.9800
C5 H5B 0.9800
C5 H5C 0.9800
C6 H6A 0.9800
C6 H6B 0.9800
C6 H6C 0.9800
C7 H7A 0.9800
C7 H7B 0.9800
C7 H7C 0.9800
C8 C11 1.533(6)
C8 C9 1.539(7)
C8 C10 1.542(6)
C8 P1 1.884(5)
C9 H9A 0.9800
C9 H9B 0.9800
C9 H9C 0.9800
C10 H10A 0.9800
C10 H10B 0.9800
C10 H10C 0.9800
C11 H11A 0.9800
C11 H11B 0.9800
C11 H11C 0.9800
C12 N4 1.337(5)
C12 N3 1.357(5)
C12 P2 1.810(4)
C13 N3 1.355(5)
C13 C14 1.368(6)
C13 H13 0.9500
C14 N4 1.365(5)
C14 H14 0.9500
C15 C17 1.525(6)
C15 C16 1.534(6)
C15 C18 1.533(6)
C15 P2 1.885(4)
C16 H16A 0.9800
C16 H16B 0.9800
C16 H16C 0.9800
C17 H17A 0.9800
C17 H17B 0.9800
C17 H17C 0.9800
C18 H18A 0.9800
C18 H18B 0.9800
C18 H18C 0.9800
C19 C21 1.533(6)
C19 C22 1.533(6)
C19 C20 1.546(6)
C19 P2 1.881(4)
C20 H20A 0.9800
C20 H20B 0.9800
C20 H20C 0.9800
C21 H21A 0.9800
C21 H21B 0.9800
C21 H21C 0.9800
C22 H22A 0.9800
C22 H22B 0.9800
C22 H22C 0.9800
C23 N5 1.335(5)
C23 N6 1.352(5)
C23 P3 1.814(4)
C24 C25 1.351(6)
C24 N5 1.383(5)
C24 H24 0.9500
C25 N6 1.363(5)
C25 H25 0.9500
C26 C27 1.529(6)
C26 C28 1.533(5)
C26 C29 1.530(6)
C26 P3 1.877(4)
C27 H27A 0.9800
C27 H27B 0.9800
C27 H27C 0.9800
C28 H28A 0.9800
C28 H28B 0.9800
C28 H28C 0.9800
C29 H29A 0.9800
C29 H29B 0.9800
C29 H29C 0.9800
C30 C33 1.525(5)
C30 C31 1.530(6)
C30 C32 1.533(6)
C30 P3 1.884(4)
C31 H31A 0.9800
C31 H31B 0.9800
C31 H31C 0.9800
C32 H32A 0.9800
C32 H32B 0.9800
C32 H32C 0.9800
C33 H33A 0.9800
C33 H33B 0.9800
C33 H33C 0.9800
C34 N7 1.349(5)
C34 N8 1.352(5)
C34 P4 1.811(4)
C35 N7 1.360(5)
C35 C36 1.371(6)
C35 H35 0.9500
C36 N8 1.367(5)
C36 H36 0.9500
C37 C38 1.532(6)
C37 C40 1.530(6)
C37 C39 1.542(6)
C37 P4 1.879(4)
C38 H38A 0.9800
C38 H38B 0.9800
C38 H38C 0.9800
C39 H39A 0.9800
C39 H39B 0.9800
C39 H39C 0.9800
C40 H40A 0.9800
C40 H40B 0.9800
C40 H40C 0.9800
C41 C42 1.532(6)
C41 C43 1.531(6)
C41 C44 1.545(6)
C41 P4 1.871(4)
C42 H42A 0.9800
C42 H42B 0.9800
C42 H42C 0.9800
C43 H43A 0.9800
C43 H43B 0.9800
C43 H43C 0.9800
C44 H44A 0.9800
C44 H44B 0.9800
C44 H44C 0.9800
N2 H2A 0.84(4)
N4 H4 0.8800
N6 H6 0.79(4)
N7 H7 0.82(4)
O1 Pt1 2.156(3)
O1 H1B 0.8400
O2 Pt2 2.151(3)
O2 H2B 0.8400
P1 Pt1 2.3206(11)
P2 Pt1 2.3199(10)
P3 Pt2 2.3079(10)
P4 Pt2 2.3091(11)
Pt1 H1X 1.08169(17)
Pt2 H2X 1.07999(17)

loop_
_geom_hbond_atom_site_label_D
_geom_hbond_atom_site_label_H
_geom_hbond_atom_site_label_A
_geom_hbond_distance_DH
_geom_hbond_distance_HA
_geom_hbond_distance_DA
_geom_hbond_angle_DHA
N2 H2A O1 0.84(4) 1.74(5) 2.557(5) 163(4)
O1 H1B N3 0.84 1.78 2.566(4) 154.2
N6 H6 O2 0.79(4) 1.84(4) 2.595(5) 158(4)
N7 H7 O2 0.82(4) 1.75(4) 2.546(4) 165(5)
